data_2005238
loop_
_publ_author_name
'Chen, X.'
'Long, G.'
'Willett, R. D.'
'Hawks, T.'
'Molnar, S.'
'Brewer, K.'

_publ_section_title
;
 Three Metal (1,4,8,11-Tetraazacyclotetradecane) Halide Salts
;
_journal_issue 8
_journal_name_full 'Acta Crystallographica Section C'
_journal_page_first 1924
_journal_page_last 1928
_journal_paper_doi 10.1107/S0108270195016829
_journal_volume 52
_journal_year 1996
_chemical_formula_iupac '[Mn0.66 Ni0.34 Cl2 (C10 H24 N4)] , 6H2 O'
_chemical_formula_sum 'C10 H36 Cl2 Mn0.66 N4 Ni0.34 O6'
_chemical_formula_weight 435.5
_space_group_IT_number 14
_symmetry_cell_setting monoclinic
_symmetry_space_group_name_Hall '-P 2ybc'
_symmetry_space_group_name_H-M 'P 1 21/c 1'
_atom_type_scat_source 'SHELXTL-Plus (Sheldrick, 1991)'
_cell_angle_alpha 90
_cell_angle_beta 107.16(3)
_cell_angle_gamma 90
_cell_formula_units_Z 2
_cell_length_a 9.892(2)
_cell_length_b 6.508(2)
_cell_length_c 16.648(3)
_cell_measurement_reflns_used 25
_cell_measurement_temperature 295
_cell_measurement_theta_max 15
_cell_measurement_theta_min 14
_cell_volume 1024.0(5)
_diffrn_measurement_device 'Syntex P2~1~ upgraded to Siemens P4'
_diffrn_measurement_method \w
_diffrn_radiation_type MoK\a
_diffrn_radiation_wavelength 0.71073
_diffrn_reflns_av_R_equivalents 0.262
_diffrn_reflns_limit_h_max 12
_diffrn_reflns_limit_h_min -1
_diffrn_reflns_limit_k_max 8
_diffrn_reflns_limit_k_min -1
_diffrn_reflns_limit_l_max 20
_diffrn_reflns_limit_l_min -21
_diffrn_reflns_number 3418
_diffrn_reflns_theta_max 27.5
_diffrn_standards_decay_% 'no systematic variation'
_diffrn_standards_interval_count 100
_diffrn_standards_number 3
_exptl_absorpt_coefficient_mu 1.04
_exptl_absorpt_correction_T_max 0.322
_exptl_absorpt_correction_T_min 0.275
_exptl_absorpt_correction_type '\y scan (XEMP SHELXTL-Plus; Sheldrick, 1991)'
_exptl_crystal_colour 'dark green'
_exptl_crystal_density_diffrn 1.41
_exptl_crystal_description 'rectangular plates'
_exptl_crystal_size_max 0.35
_exptl_crystal_size_mid 0.25
_exptl_crystal_size_min 0.1
_refine_diff_density_max 2.02
_refine_diff_density_min -0.57
_refine_ls_extinction_method none
_refine_ls_goodness_of_fit_obs 1.20
_refine_ls_hydrogen_treatment 'refxyz with a riding model, except for N atoms'
_refine_ls_number_parameters 109
_refine_ls_number_reflns 1794
_refine_ls_R_factor_obs 0.077
_refine_ls_shift/esd_max 0.163
_refine_ls_structure_factor_coef F
_refine_ls_weighting_details 'w = 1/[\s^2^(F)+0.0098F^2^]'
_refine_ls_weighting_scheme calc
_refine_ls_wR_factor_obs 0.130
_reflns_number_observed 1794
_reflns_number_total 2316
_reflns_observed_criterion '|F| > 4\s(F)'
_cod_data_source_file cr1206.cif
_cod_data_source_block II
_cod_depositor_comments
;
Added _atom_site_occupancy to
the atoms loop to complete the structure as from the reference

Luca Lutterotti  3/5/2013

#----------------------------------------------------------------------

The following automatic conversions were performed:

'_refine_ls_weighting_scheme' value '1/[\s^2^(F)+0.0098F^2^]' was
changed to 'calc'. New tag '_refine_ls_weighting_details' was
created. The value of the new tag was set to 'w =
1/[\s^2^(F)+0.0098F^2^]'.

Automatic conversion script
Id: cif_fix_values 3143 2015-03-26 13:38:13Z robertas
;
_cod_original_cell_volume 1024.0(4)
_cod_original_sg_symbol_H-M 'P 21/c'
_cod_database_code 2005238

loop_
_symmetry_equiv_pos_as_xyz
x,y,z
x,1/2-y,1/2+z
-x,-y,-z
-x,1/2+y,1/2-z

loop_
_atom_site_label
_atom_site_fract_x
_atom_site_fract_y
_atom_site_fract_z
_atom_site_U_iso_or_equiv
_atom_site_occupancy
Mn(1) 0 0 0 .023(1) 0.66
Ni(1) 0 0 0 .023(1) 0.34
Cl(1) .0832(2) .3091(2) -.0639(1) .033(1) 1
N(1) .1816(5) .0150(7) .0969(3) .025(1) 1
C(5) -.0837(7) .180(1) .1458(3) .037(2) 1
C(6) .0687(8) .203(1) .1925(3) .042(2) 1
N(4) -0.1094(5) .1942(7) .0530(3) .025(1) 1
C(2) .2725(7) -0.159(1) .0866(4) .037(2) 1
C(3) -0.2614(6) .1749(9) .0047(4) .034(2) 1
C(7) .1665(8) .0250(9) .1828(3) .036(2) 1
O(1) .5640(4) .8334(5) .3777(3) .029(1) 1
O(2) .3706(8) -.005(1) -0.2158(5) .093(4) 1
O(3) .387(1) .313(2) .8944(6) .126(5) 1
H(1) .2271(3) .1313(9) .0897(3) .08 1
H(5A) -0.1366 .2853 .1635 .08 1
H(5B) -0.1161 .0492 .1594 .08 1
H(6A) .0788 .2235 .2511 .08 1
H(6B) .1026 .3249 .1722 .08 1
H(4) -.0851(6) .3230(4) .0440(4) .08 1
H(2A) .2401 -0.2838 .1057 .08 1
H(2B) .3692 -0.1368 .1188 .08 1
H(3A) -0.3124 .2932 .0145 .08 1
H(3B) -0.3016 .0551 .0224 .08 1
H(7A) .2578 .039 .2234 .08 1
H(7B) .1252 -0.1013 .194 .08 1
H(1C) .6627 .7993 .3918 .08 1
H(1D) .5538 .972 .3949 .08 1
H(2C) .3311 -0.0886 -0.2645 .08 1
H(2D) .457 .0567 -0.2193 .08 1
H(3C) .445 .212 .9303 .08 1
H(3D) .3356 .3893 .9254 .08 1

loop_
_geom_angle_atom_site_label_1
_geom_angle_atom_site_label_2
_geom_angle_atom_site_label_3
_geom_angle_site_symmetry_1
_geom_angle_site_symmetry_3
_geom_angle
_geom_angle_publ_flag
Cl(1) (Mn,Ni) N(1) . . 88.50(10) yes
N(1) (Mn,Ni) N(4) . . 94.9(2) yes
N(1) (Mn,Ni) Cl(1) . 3_555 91.50(10) yes
Cl(1) (Mn,Ni) N(1) . 3_555 91.50(10) yes
N(4) (Mn,Ni) N(1) . 3_555 85.1(2) yes
Cl(1) (Mn,Ni) N(4) . 3_555 91.80(10) yes
N(4) (Mn,Ni) N(4) . 3_555 180.00(10) yes
N(1) (Mn,Ni) N(4) 3_555 3_555 94.9(2) yes
(Mn,Ni) N(1) C(2) . . 107.1(3) yes
(Mn,Ni) N(1) C(7) . . 116.8(4) yes
C(2) N(1) C(7) . . 112.4(4) yes
C(5) C(6) C(7) . . 116.0(5) yes
(Mn,Ni) N(4) C(5) . . 117.5(4) yes
(Mn,Ni) N(4) C(3) . . 107.3(3) yes
C(5) N(4) C(3) . . 112.9(5) yes
N(4) C(3) C(2) . . 108.3(5) yes
Cl(1) (Mn,Ni) N(4) . . 88.20(10) yes
Cl(1) (Mn,Ni) Cl(1) . 3_555 180.00(10) yes
N(4) (Mn,Ni) Cl(1) . 3_555 91.80(10) yes
N(1) (Mn,Ni) N(1) . 3_555 180.00(10) yes
Cl(1) (Mn,Ni) N(1) 3_555 3_555 88.50(10) yes
N(1) (Mn,Ni) N(4) . 3_555 85.1(2) yes
Cl(1) (Mn,Ni) N(4) 3_555 3_555 88.20(10) yes
N(1) C(2) C(3) . 3_555 107.7(5) yes
N(1) C(7) C(6) . . 112.2(4) yes

loop_
_geom_bond_atom_site_label_1
_geom_bond_atom_site_label_2
_geom_bond_site_symmetry_2
_geom_bond_distance
_geom_bond_publ_flag
(Mn,Ni) Cl(1) . 2.525(2) yes
(Mn,Ni) N(4) . 2.027(5) yes
(Mn,Ni) N(1) 3_555 2.032(4) yes
N(1) C(2) . 1.488(8) yes
C(5) C(6) . 1.487(9) yes
C(6) C(7) . 1.548(10) yes
C(2) C(3) 3_555 1.495(9) yes
(Mn,Ni) N(1) . 2.032(4) yes
(Mn,Ni) Cl(1) 3_555 2.525(2) yes
(Mn,Ni) N(4) 3_555 2.027(5) yes
N(1) C(7) . 1.483(8) yes
C(5) N(4) . 1.492(7) yes
N(4) C(3) . 1.487(7) yes
C(3) C(2) 3_555 1.495(9) yes
